data_4332270
loop_
_publ_author_name
'Goslinski, Tomasz'
'Zhong, Chang'
'Fuchter, Matthew J.'
'Stern, Charlotte L.'
'White, Andrew J. P.'
'Barrett, Anthony G. M.'
'Hoffman, Brian M.'

_publ_section_title
;
 Porphyrazines as Molecular Scaffolds:&#x00A0; Flexible Syntheses of Novel
 Multimetallic Complexes
;
_journal_issue 9
_journal_name_full 'Inorganic Chemistry'
_journal_page_first 3686
_journal_page_last 3694
_journal_paper_doi 10.1021/ic060176n
_journal_volume 45
_journal_year 2006
_chemical_formula_sum 'C69 H71 N15 O2 Zn'
_chemical_formula_weight 1207.78
_chemical_name_systematic
; 
 ? 
;
_space_group_IT_number 2
_symmetry_cell_setting triclinic
_symmetry_space_group_name_Hall '-P 1'
_symmetry_space_group_name_H-M 'P -1'
_atom_sites_solution_hydrogens geom
_atom_sites_solution_primary direct
_atom_sites_solution_secondary difmap
_audit_creation_method SHELXL-97
_cell_angle_alpha 90.108(3)
_cell_angle_beta 90.338(3)
_cell_angle_gamma 111.202(4)
_cell_formula_units_Z 2
_cell_length_a 12.1703(5)
_cell_length_b 15.7922(7)
_cell_length_c 17.5468(7)
_cell_measurement_temperature 173(2)
_cell_measurement_theta_max 32.6165
_cell_measurement_theta_min 4.2556
_cell_volume 3144.1(2)
_computing_cell_refinement 'CrysAlis RED, Oxford Diffraction Ltd'
_computing_data_collection 'CrysAlis CCD, Oxford Diffraction Ltd'
_computing_data_reduction 'CrysAlis RED, Oxford Diffraction Ltd'
_computing_molecular_graphics 'Bruker SHELXTL'
_computing_publication_material 'Bruker SHELXTL'
_computing_structure_refinement 'SHELXL-97 (Sheldrick, 1997)'
_computing_structure_solution 'SHELXS-97 (Sheldrick, 1990)'
_diffrn_ambient_temperature 173(2)
_diffrn_detector_area_resol_mean 15.9863
_diffrn_measured_fraction_theta_full 0.896
_diffrn_measured_fraction_theta_max 0.896
_diffrn_measurement_device_type 'OD Xcalibur 3'
_diffrn_measurement_method \w
_diffrn_radiation_monochromator graphite
_diffrn_radiation_source 'Enhance (Mo) X-ray Source'
_diffrn_radiation_type MoK\a
_diffrn_radiation_wavelength 0.71073
_diffrn_reflns_av_R_equivalents 0.0312
_diffrn_reflns_av_sigmaI/netI 0.0321
_diffrn_reflns_limit_h_max 18
_diffrn_reflns_limit_h_min -15
_diffrn_reflns_limit_k_max 16
_diffrn_reflns_limit_k_min -23
_diffrn_reflns_limit_l_max 25
_diffrn_reflns_limit_l_min -26
_diffrn_reflns_number 33011
_diffrn_reflns_theta_full 32.69
_diffrn_reflns_theta_max 32.69
_diffrn_reflns_theta_min 4.26
_exptl_absorpt_coefficient_mu 0.449
_exptl_absorpt_correction_T_max 0.94000
_exptl_absorpt_correction_T_min 0.89192
_exptl_absorpt_correction_type 'numeric analytical'
_exptl_crystal_colour 'Deep red'
_exptl_crystal_density_diffrn 1.276
_exptl_crystal_density_method 'not measured'
_exptl_crystal_description blocks
_exptl_crystal_F_000 1272
_exptl_crystal_size_max 0.23
_exptl_crystal_size_mid 0.23
_exptl_crystal_size_min 0.15
_refine_diff_density_max 0.679
_refine_diff_density_min -1.383
_refine_diff_density_rms 0.080
_refine_ls_extinction_method none
_refine_ls_goodness_of_fit_ref 1.157
_refine_ls_hydrogen_treatment mixed
_refine_ls_matrix_type full
_refine_ls_number_parameters 808
_refine_ls_number_reflns 20713
_refine_ls_number_restraints 3
_refine_ls_restrained_S_all 1.157
_refine_ls_R_factor_all 0.0866
_refine_ls_R_factor_gt 0.0823
_refine_ls_shift/su_max 0.001
_refine_ls_shift/su_mean 0.000
_refine_ls_structure_factor_coef Fsqd
_refine_ls_weighting_details 'calc w=1/[\s^2^(Fo^2^)+(0.0792P)^2^+3.4056P] where P=(Fo^2^+2Fc^2^)/3'
_refine_ls_weighting_scheme calc
_refine_ls_wR_factor_gt 0.1905
_refine_ls_wR_factor_ref 0.1944
_reflns_number_gt 19487
_reflns_number_total 20713
_reflns_threshold_expression >2sigma(I)
_cod_data_source_file ic060176nsup1.cif
_cod_data_source_block Compound_14a.2py
_cod_depositor_comments
;
The following automatic conversions were performed:

'_symmetry_cell_setting' value 'Triclinic' changed to 'triclinic'
according to /home/saulius/struct/CIF-dictionaries/cif_core.dic
dictionary named 'cif_core.dic' version 2.4.2 from 2011-04-26.

Automatic conversion script
Id: cif_fix_values 1891 2012-01-12 08:04:46Z andrius 
;
_cod_original_sg_symbol_H-M P-1
_cod_database_code 4332270

loop_
_symmetry_equiv_pos_as_xyz
'x, y, z'
'-x, -y, -z'

loop_
_atom_site_label
_atom_site_type_symbol
_atom_site_fract_x
_atom_site_fract_y
_atom_site_fract_z
_atom_site_U_iso_or_equiv
_atom_site_adp_type
_atom_site_occupancy
_atom_site_symmetry_multiplicity
_atom_site_calc_flag
_atom_site_refinement_flags
_atom_site_disorder_assembly
_atom_site_disorder_group
Zn Zn 0.27459(2) 0.449639(16) 0.290103(13) 0.02295(7) Uani 1 1 d . . .
N1 N 0.14667(16) 0.45133(12) 0.46213(10) 0.0230(3) Uani 1 1 d . . .
C2 C 0.19579(18) 0.52969(14) 0.42498(11) 0.0224(4) Uani 1 1 d . . .
N2 N 0.24618(17) 0.54445(12) 0.35492(10) 0.0240(3) Uani 1 1 d . . .
C3 C 0.19776(18) 0.61517(14) 0.45720(12) 0.0230(4) Uani 1 1 d . . .
C4 C 0.24877(19) 0.68134(14) 0.40428(12) 0.0241(4) Uani 1 1 d . . .
C5 C 0.28118(19) 0.63552(15) 0.34031(12) 0.0249(4) Uani 1 1 d . . .
N6 N 0.33411(17) 0.67837(13) 0.27748(11) 0.0252(3) Uani 1 1 d . . .
C7 C 0.34893(19) 0.63425(15) 0.21582(12) 0.0247(4) Uani 1 1 d . . .
N7 N 0.31986(17) 0.54260(13) 0.20716(10) 0.0256(3) Uani 1 1 d . . .
C8 C 0.3926(2) 0.68068(15) 0.14322(13) 0.0267(4) Uani 1 1 d . . .
C9 C 0.3861(2) 0.61390(16) 0.09170(13) 0.0272(4) Uani 1 1 d . . .
C10 C 0.33972(19) 0.52762(15) 0.13284(12) 0.0251(4) Uani 1 1 d . . .
N11 N 0.31836(17) 0.44716(13) 0.09890(10) 0.0259(3) Uani 1 1 d . . .
C12 C 0.26510(19) 0.36757(15) 0.13441(12) 0.0247(4) Uani 1 1 d . . .
N12 N 0.23317(17) 0.35426(13) 0.20880(10) 0.0254(3) Uani 1 1 d . . .
C13 C 0.2292(2) 0.28009(16) 0.09405(12) 0.0274(4) Uani 1 1 d . . .
C14 C 0.1742(2) 0.21502(15) 0.14642(12) 0.0268(4) Uani 1 1 d . . .
C15 C 0.1766(2) 0.26301(14) 0.21857(12) 0.0243(4) Uani 1 1 d . . .
N16 N 0.12667(17) 0.22007(12) 0.28227(10) 0.0249(3) Uani 1 1 d . . .
C17 C 0.11869(19) 0.26423(14) 0.34616(12) 0.0236(4) Uani 1 1 d . . .
N17 N 0.16104(17) 0.35617(12) 0.35755(10) 0.0240(3) Uani 1 1 d . . .
C18 C 0.0600(2) 0.21728(15) 0.41524(12) 0.0254(4) Uani 1 1 d . . .
C19 C 0.06929(19) 0.28379(15) 0.46771(12) 0.0245(4) Uani 1 1 d . . .
C20 C 0.13054(19) 0.37055(14) 0.42985(11) 0.0227(4) Uani 1 1 d . . .
N21 N 0.15004(17) 0.61537(13) 0.52902(10) 0.0243(3) Uani 1 1 d D . .
H21 H 0.106(2) 0.5597(9) 0.5460(18) 0.038(8) Uiso 1 1 d D . .
C22 C 0.1791(2) 0.68401(15) 0.58083(12) 0.0266(4) Uani 1 1 d . . .
O22 O 0.24602(19) 0.76190(12) 0.56831(10) 0.0379(4) Uani 1 1 d . . .
C23 C 0.1251(2) 0.65379(16) 0.65759(12) 0.0264(4) Uani 1 1 d . . .
N24 N 0.07340(17) 0.56541(13) 0.66790(10) 0.0263(3) Uani 1 1 d . . .
C25 C 0.0286(2) 0.53504(17) 0.73817(13) 0.0279(4) Uani 1 1 d . . .
C26 C -0.0249(2) 0.44064(19) 0.74998(15) 0.0350(5) Uani 1 1 d . . .
H26A H -0.0312 0.3997 0.7090 0.042 Uiso 1 1 calc R . .
C27 C -0.0677(3) 0.4079(2) 0.82031(18) 0.0438(6) Uani 1 1 d . . .
H27A H -0.1038 0.3442 0.8278 0.053 Uiso 1 1 calc R . .
C28 C -0.0587(3) 0.4677(3) 0.88139(17) 0.0482(7) Uani 1 1 d . . .
H28A H -0.0873 0.4440 0.9301 0.058 Uiso 1 1 calc R . .
C29 C -0.0092(3) 0.5595(2) 0.87163(15) 0.0439(6) Uani 1 1 d . . .
H29A H -0.0048 0.5991 0.9133 0.053 Uiso 1 1 calc R . .
C30 C 0.0359(2) 0.59628(19) 0.79930(13) 0.0327(5) Uani 1 1 d . . .
C31 C 0.0893(3) 0.6898(2) 0.78515(14) 0.0369(5) Uani 1 1 d . . .
H31A H 0.0940 0.7324 0.8245 0.044 Uiso 1 1 calc R . .
C32 C 0.1346(2) 0.71966(18) 0.71472(14) 0.0325(5) Uani 1 1 d . . .
H32A H 0.1714 0.7827 0.7045 0.039 Uiso 1 1 calc R . .
N33 N 0.26824(18) 0.77399(13) 0.40751(11) 0.0269(4) Uani 1 1 d D . .
H33 H 0.291(2) 0.8010(17) 0.4531(7) 0.024(7) Uiso 1 1 d D . .
C34 C 0.2337(2) 0.82100(16) 0.35328(13) 0.0278(4) Uani 1 1 d . . .
O34 O 0.18332(18) 0.78902(13) 0.29362(11) 0.0372(4) Uani 1 1 d . . .
C35 C 0.2606(2) 0.91874(16) 0.37504(13) 0.0282(4) Uani 1 1 d . . .
N36 N 0.31912(18) 0.94749(13) 0.43926(12) 0.0296(4) Uani 1 1 d . . .
C37 C 0.3450(2) 1.03590(16) 0.46018(14) 0.0306(4) Uani 1 1 d . . .
C38 C 0.4104(2) 1.06845(19) 0.52804(16) 0.0367(5) Uani 1 1 d . . .
H38A H 0.4356 1.0288 0.5580 0.044 Uiso 1 1 calc R . .
C39 C 0.4374(3) 1.1566(2) 0.55071(18) 0.0412(6) Uani 1 1 d . . .
H39A H 0.4816 1.1779 0.5962 0.049 Uiso 1 1 calc R . .
C40 C 0.4000(3) 1.21623(19) 0.5069(2) 0.0450(7) Uani 1 1 d . . .
H40A H 0.4187 1.2772 0.5233 0.054 Uiso 1 1 calc R . .
C41 C 0.3372(3) 1.18676(18) 0.44122(19) 0.0427(6) Uani 1 1 d . . .
H41A H 0.3125 1.2276 0.4123 0.051 Uiso 1 1 calc R . .
C42 C 0.3082(2) 1.09636(17) 0.41543(16) 0.0335(5) Uani 1 1 d . . .
C43 C 0.2452(2) 1.06247(18) 0.34741(16) 0.0359(5) Uani 1 1 d . . .
H43A H 0.2191 1.1007 0.3163 0.043 Uiso 1 1 calc R . .
C44 C 0.2220(2) 0.97407(17) 0.32644(15) 0.0332(5) Uani 1 1 d . . .
H44A H 0.1809 0.9504 0.2804 0.040 Uiso 1 1 calc R . .
C45 C 0.4324(2) 0.78102(16) 0.13228(15) 0.0346(5) Uani 1 1 d . . .
H45A H 0.3928 0.8065 0.1702 0.041 Uiso 1 1 calc R . .
H45B H 0.4074 0.7933 0.0810 0.041 Uiso 1 1 calc R . .
C46 C 0.5660(3) 0.8299(2) 0.14019(18) 0.0451(7) Uani 1 1 d . . .
H46A H 0.6056 0.8048 0.1020 0.054 Uiso 1 1 calc R . .
H46B H 0.5860 0.8951 0.1288 0.054 Uiso 1 1 calc R . .
C47 C 0.6132(4) 0.8210(3) 0.2186(2) 0.0668(11) Uani 1 1 d . . .
H47A H 0.6987 0.8536 0.2200 0.100 Uiso 1 1 calc R . .
H47B H 0.5956 0.7567 0.2299 0.100 Uiso 1 1 calc R . .
H47C H 0.5759 0.8470 0.2568 0.100 Uiso 1 1 calc R . .
C48 C 0.4099(2) 0.62043(17) 0.00789(13) 0.0326(5) Uani 1 1 d . . .
H48A H 0.4591 0.5844 -0.0049 0.039 Uiso 1 1 calc R . .
H48B H 0.4548 0.6845 -0.0054 0.039 Uiso 1 1 calc R . .
C49 C 0.2956(3) 0.5857(2) -0.03988(14) 0.0395(6) Uani 1 1 d . . .
H49A H 0.2455 0.5248 -0.0215 0.047 Uiso 1 1 calc R . .
H49B H 0.2517 0.6270 -0.0325 0.047 Uiso 1 1 calc R . .
C50 C 0.3188(4) 0.5799(3) -0.12387(18) 0.0656(11) Uani 1 1 d . . .
H50A H 0.2437 0.5575 -0.1518 0.098 Uiso 1 1 calc R . .
H50B H 0.3608 0.5381 -0.1316 0.098 Uiso 1 1 calc R . .
H50C H 0.3669 0.6402 -0.1427 0.098 Uiso 1 1 calc R . .
C51 C 0.2455(2) 0.27170(18) 0.01048(13) 0.0328(5) Uani 1 1 d . . .
H51A H 0.2368 0.2083 -0.0016 0.039 Uiso 1 1 calc R . .
H51B H 0.3263 0.3116 -0.0036 0.039 Uiso 1 1 calc R . .
C52 C 0.1568(3) 0.2974(3) -0.03659(16) 0.0493(7) Uani 1 1 d . . .
H52A H 0.0763 0.2551 -0.0245 0.059 Uiso 1 1 calc R . .
H52B H 0.1621 0.3594 -0.0219 0.059 Uiso 1 1 calc R . .
C53 C 0.1759(4) 0.2950(3) -0.12178(18) 0.0664(11) Uani 1 1 d . . .
H53A H 0.1166 0.3122 -0.1489 0.100 Uiso 1 1 calc R . .
H53B H 0.1686 0.2335 -0.1371 0.100 Uiso 1 1 calc R . .
H53C H 0.2548 0.3377 -0.1344 0.100 Uiso 1 1 calc R . .
C54 C 0.1163(2) 0.11439(16) 0.13622(14) 0.0334(5) Uani 1 1 d . . .
H54A H 0.1309 0.0839 0.1824 0.040 Uiso 1 1 calc R . .
H54B H 0.1530 0.0951 0.0926 0.040 Uiso 1 1 calc R . .
C55 C -0.0157(3) 0.0832(2) 0.1223(2) 0.0517(8) Uani 1 1 d . . .
H55A H -0.0307 0.1123 0.0754 0.062 Uiso 1 1 calc R . .
H55B H -0.0526 0.1033 0.1654 0.062 Uiso 1 1 calc R . .
C56 C -0.0731(4) -0.0201(3) 0.1138(3) 0.0737(12) Uani 1 1 d . . .
H56A H -0.1578 -0.0369 0.1045 0.111 Uiso 1 1 calc R . .
H56B H -0.0606 -0.0492 0.1607 0.111 Uiso 1 1 calc R . .
H56C H -0.0375 -0.0402 0.0708 0.111 Uiso 1 1 calc R . .
C57 C 0.0050(2) 0.11668(16) 0.42455(14) 0.0312(4) Uani 1 1 d . . .
H57A H -0.0174 0.1033 0.4786 0.037 Uiso 1 1 calc R . .
H57B H 0.0646 0.0895 0.4127 0.037 Uiso 1 1 calc R . .
C58 C -0.1037(3) 0.07106(18) 0.37459(18) 0.0408(6) Uani 1 1 d . . .
H58A H -0.1696 0.0883 0.3927 0.049 Uiso 1 1 calc R . .
H58B H -0.0863 0.0922 0.3214 0.049 Uiso 1 1 calc R . .
C59 C -0.1395(3) -0.0316(2) 0.3771(2) 0.0545(8) Uani 1 1 d . . .
H59A H -0.2092 -0.0598 0.3448 0.082 Uiso 1 1 calc R . .
H59B H -0.1579 -0.0526 0.4297 0.082 Uiso 1 1 calc R . .
H59C H -0.0746 -0.0487 0.3585 0.082 Uiso 1 1 calc R . .
C60 C 0.0376(2) 0.27386(17) 0.55018(12) 0.0286(4) Uani 1 1 d . . .
H60A H -0.0335 0.2187 0.5575 0.034 Uiso 1 1 calc R . .
H60B H 0.0194 0.3270 0.5674 0.034 Uiso 1 1 calc R . .
C61 C 0.1400(3) 0.2666(2) 0.59758(14) 0.0356(5) Uani 1 1 d . . .
H61A H 0.1586 0.2141 0.5791 0.043 Uiso 1 1 calc R . .
H61B H 0.2106 0.3220 0.5898 0.043 Uiso 1 1 calc R . .
C62 C 0.1136(3) 0.2552(3) 0.68223(16) 0.0514(8) Uani 1 1 d . . .
H62A H 0.1821 0.2515 0.7096 0.077 Uiso 1 1 calc R . .
H62B H 0.0453 0.1995 0.6906 0.077 Uiso 1 1 calc R . .
H62C H 0.0963 0.3075 0.7012 0.077 Uiso 1 1 calc R . .
N63 N 0.44589(18) 0.45988(14) 0.32859(12) 0.0292(4) Uani 1 1 d . . .
C64 C 0.5389(3) 0.4963(3) 0.28346(17) 0.0539(9) Uani 1 1 d . . .
H64A H 0.5259 0.5138 0.2335 0.065 Uiso 1 1 calc R . .
C65 C 0.6533(3) 0.5099(3) 0.30568(19) 0.0605(10) Uani 1 1 d . . .
H65A H 0.7167 0.5351 0.2713 0.073 Uiso 1 1 calc R . .
C66 C 0.6738(3) 0.4866(2) 0.3777(2) 0.0472(7) Uani 1 1 d . . .
H66A H 0.7516 0.4966 0.3949 0.057 Uiso 1 1 calc R . .
C67 C 0.5792(3) 0.4484(3) 0.4244(2) 0.0643(11) Uani 1 1 d . . .
H67A H 0.5904 0.4304 0.4746 0.077 Uiso 1 1 calc R . .
C68 C 0.4674(3) 0.4362(2) 0.39797(19) 0.0481(7) Uani 1 1 d . . .
H68A H 0.4027 0.4097 0.4311 0.058 Uiso 1 1 calc R . .
N71 N 0.4197(5) 0.0959(4) 0.1725(3) 0.0606(19) Uani 0.553(4) 1 d PG A 1
C72 C 0.4551(5) 0.0303(4) 0.2063(3) 0.0642(18) Uani 0.553(4) 1 d PG A 1
H72A H 0.4324 -0.0287 0.1844 0.077 Uiso 0.553(4) 1 calc PR A 1
C73 C 0.5238(5) 0.0510(6) 0.2722(3) 0.084(3) Uani 0.553(4) 1 d PG A 1
H73A H 0.5480 0.0061 0.2953 0.101 Uiso 0.553(4) 1 calc PR A 1
C74 C 0.5571(5) 0.1372(6) 0.3043(3) 0.082(7) Uani 0.553(4) 1 d PG A 1
H74A H 0.6040 0.1514 0.3494 0.098 Uiso 0.553(4) 1 calc PR A 1
C75 C 0.5217(6) 0.2028(4) 0.2705(4) 0.091(4) Uani 0.553(4) 1 d PG A 1
H75A H 0.5444 0.2618 0.2925 0.109 Uiso 0.553(4) 1 calc PR A 1
C76 C 0.4530(5) 0.1821(4) 0.2046(4) 0.069(2) Uani 0.553(4) 1 d PG A 1
H76A H 0.4288 0.2270 0.1815 0.082 Uiso 0.553(4) 1 calc PR A 1
N71' N 0.491(2) 0.2344(13) 0.2582(15) 0.065(9) Uiso 0.132(13) 1 d PG B 2
C72' C 0.447(3) 0.191(2) 0.1896(14) 0.17(4) Uiso 0.132(13) 1 d PG B 2
H72B H 0.4102 0.2182 0.1543 0.205 Uiso 0.132(13) 1 calc PR B 2
C73' C 0.456(2) 0.108(2) 0.1726(11) 0.039(7) Uiso 0.132(13) 1 d PG B 2
H73B H 0.4255 0.0781 0.1258 0.047 Uiso 0.132(13) 1 calc PR B 2
C74' C 0.510(2) 0.0680(13) 0.2242(13) 0.060(8) Uiso 0.132(13) 1 d PG B 2
H74B H 0.5158 0.0111 0.2126 0.072 Uiso 0.132(13) 1 calc PR B 2
C75' C 0.5540(18) 0.1114(14) 0.2928(11) 0.029(5) Uiso 0.132(13) 1 d PG B 2
H75B H 0.5907 0.0842 0.3281 0.035 Uiso 0.132(13) 1 calc PR B 2
C76' C 0.5449(15) 0.1946(13) 0.3098(10) 0.031(5) Uiso 0.132(13) 1 d PG B 2
H76B H 0.5753 0.2243 0.3567 0.037 Uiso 0.132(13) 1 calc PR B 2
N71" N 0.5592(14) 0.1388(12) 0.3053(7) 0.106(12) Uiso 0.315(13) 1 d PG C 3
C72" C 0.5344(14) 0.2176(10) 0.2973(7) 0.082(6) Uiso 0.315(13) 1 d PG C 3
H72C H 0.5604 0.2639 0.3351 0.099 Uiso 0.315(13) 1 calc PR C 3
C73" C 0.4716(12) 0.2286(7) 0.2341(8) 0.076(4) Uiso 0.315(13) 1 d PG C 3
H73C H 0.4547 0.2825 0.2286 0.091 Uiso 0.315(13) 1 calc PR C 3
C74" C 0.4337(9) 0.1608(9) 0.1789(5) 0.050(3) Uiso 0.315(13) 1 d PG C 3
H74C H 0.3908 0.1684 0.1356 0.060 Uiso 0.315(13) 1 calc PR C 3
C75" C 0.4585(10) 0.0820(7) 0.1869(7) 0.052(3) Uiso 0.315(13) 1 d PG C 3
H75C H 0.4325 0.0357 0.1491 0.062 Uiso 0.315(13) 1 calc PR C 3
C76" C 0.5212(12) 0.0710(8) 0.2501(9) 0.062(4) Uiso 0.315(13) 1 d PG C 3
H76C H 0.5382 0.0171 0.2556 0.075 Uiso 0.315(13) 1 calc PR C 3
N81 N 0.1840(4) 0.7779(2) -0.0053(5) 0.079(3) Uani 0.699(14) 1 d PG D 1
C82 C 0.1635(4) 0.8203(4) 0.0597(5) 0.078(2) Uani 0.699(14) 1 d PG D 1
H82A H 0.1029 0.7874 0.0939 0.093 Uiso 0.699(14) 1 calc PR D 1
C83 C 0.2316(5) 0.9106(4) 0.0747(2) 0.0641(18) Uani 0.699(14) 1 d PG D 1
H83A H 0.2175 0.9395 0.1191 0.077 Uiso 0.699(14) 1 calc PR D 1
C84 C 0.3202(4) 0.9586(2) 0.0246(3) 0.0640(18) Uani 0.699(14) 1 d PG D 1
H84A H 0.3668 1.0203 0.0349 0.077 Uiso 0.699(14) 1 calc PR D 1
C85 C 0.3408(5) 0.9163(4) -0.0403(2) 0.0660(19) Uani 0.699(14) 1 d PG D 1
H85A H 0.4014 0.9491 -0.0745 0.079 Uiso 0.699(14) 1 calc PR D 1
C86 C 0.2727(6) 0.8259(5) -0.0553(3) 0.073(3) Uani 0.699(14) 1 d PG D 1
H86A H 0.2868 0.7970 -0.0997 0.088 Uiso 0.699(14) 1 calc PR D 1
N81' N 0.1599(9) 0.7764(7) 0.0344(8) 0.065(4) Uiso 0.301(14) 1 d PG D 2
C82' C 0.1861(13) 0.8476(11) 0.0864(5) 0.075(5) Uiso 0.301(14) 1 d PG D 2
H82B H 0.1483 0.8383 0.1345 0.090 Uiso 0.301(14) 1 calc PR D 2
C83' C 0.2677(15) 0.9326(8) 0.0680(9) 0.076(6) Uiso 0.301(14) 1 d PG D 2
H83B H 0.2856 0.9813 0.1035 0.091 Uiso 0.301(14) 1 calc PR D 2
C84' C 0.3229(12) 0.9464(7) -0.0025(11) 0.075(5) Uiso 0.301(14) 1 d PG D 2
H84B H 0.3787 1.0044 -0.0151 0.090 Uiso 0.301(14) 1 calc PR D 2
C85' C 0.2967(15) 0.8751(12) -0.0545(7) 0.089(6) Uiso 0.301(14) 1 d PG D 2
H85B H 0.3345 0.8845 -0.1026 0.107 Uiso 0.301(14) 1 calc PR D 2
C86' C 0.2152(15) 0.7902(9) -0.0360(6) 0.051(3) Uiso 0.301(14) 1 d PG D 2
H86B H 0.1973 0.7415 -0.0715 0.061 Uiso 0.301(14) 1 calc PR D 2

loop_
_atom_site_aniso_label
_atom_site_aniso_U_11
_atom_site_aniso_U_22
_atom_site_aniso_U_33
_atom_site_aniso_U_23
_atom_site_aniso_U_13
_atom_site_aniso_U_12
Zn 0.02702(12) 0.02272(12) 0.01960(11) -0.00118(8) 0.00003(8) 0.00960(9)
N1 0.0271(8) 0.0236(8) 0.0192(7) -0.0014(6) -0.0029(6) 0.0104(7)
C2 0.0237(9) 0.0250(9) 0.0200(8) -0.0008(7) -0.0018(7) 0.0106(7)
N2 0.0298(9) 0.0237(8) 0.0205(7) -0.0001(6) 0.0025(6) 0.0120(7)
C3 0.0243(9) 0.0251(9) 0.0212(8) -0.0014(7) -0.0008(7) 0.0108(7)
C4 0.0275(9) 0.0239(9) 0.0230(9) -0.0021(7) -0.0001(7) 0.0116(8)
C5 0.0273(9) 0.0253(9) 0.0235(9) -0.0011(7) -0.0003(7) 0.0112(8)
N6 0.0272(8) 0.0248(8) 0.0239(8) 0.0000(6) 0.0017(6) 0.0099(7)
C7 0.0260(9) 0.0248(9) 0.0232(9) -0.0001(7) 0.0000(7) 0.0091(8)
N7 0.0296(9) 0.0258(8) 0.0216(8) -0.0006(6) 0.0009(6) 0.0102(7)
C8 0.0266(10) 0.0282(10) 0.0249(9) 0.0034(8) 0.0031(7) 0.0092(8)
C9 0.0264(10) 0.0294(10) 0.0238(9) 0.0011(8) 0.0015(7) 0.0078(8)
C10 0.0260(9) 0.0269(9) 0.0217(9) 0.0004(7) 0.0012(7) 0.0087(8)
N11 0.0293(9) 0.0272(8) 0.0211(8) -0.0016(6) 0.0006(6) 0.0100(7)
C12 0.0258(9) 0.0275(10) 0.0210(9) -0.0018(7) -0.0011(7) 0.0097(8)
N12 0.0305(9) 0.0242(8) 0.0210(8) -0.0020(6) -0.0007(6) 0.0093(7)
C13 0.0308(10) 0.0301(10) 0.0222(9) -0.0039(8) -0.0005(8) 0.0121(8)
C14 0.0321(10) 0.0270(10) 0.0222(9) -0.0041(7) -0.0003(8) 0.0117(8)
C15 0.0288(10) 0.0231(9) 0.0219(9) -0.0015(7) -0.0011(7) 0.0105(8)
N16 0.0293(9) 0.0237(8) 0.0223(8) -0.0012(6) -0.0014(6) 0.0103(7)
C17 0.0266(9) 0.0231(9) 0.0214(8) -0.0006(7) -0.0020(7) 0.0093(7)
N17 0.0276(8) 0.0244(8) 0.0191(7) -0.0023(6) -0.0007(6) 0.0084(7)
C18 0.0289(10) 0.0239(9) 0.0237(9) 0.0007(7) -0.0004(7) 0.0099(8)
C19 0.0267(9) 0.0264(9) 0.0222(9) -0.0001(7) -0.0013(7) 0.0117(8)
C20 0.0251(9) 0.0248(9) 0.0190(8) -0.0015(7) -0.0026(7) 0.0101(7)
N21 0.0279(8) 0.0248(8) 0.0211(8) -0.0026(6) 0.0002(6) 0.0106(7)
C22 0.0305(10) 0.0286(10) 0.0226(9) -0.0053(7) -0.0031(8) 0.0131(8)
O22 0.0492(11) 0.0296(8) 0.0284(8) -0.0045(7) 0.0014(7) 0.0065(8)
C23 0.0288(10) 0.0320(10) 0.0218(9) -0.0046(8) -0.0024(7) 0.0151(8)
N24 0.0280(9) 0.0317(9) 0.0219(8) -0.0016(7) -0.0009(7) 0.0140(7)
C25 0.0259(9) 0.0380(11) 0.0233(9) 0.0001(8) 0.0004(7) 0.0157(9)
C26 0.0332(11) 0.0392(13) 0.0343(12) 0.0065(10) 0.0015(9) 0.0150(10)
C27 0.0357(13) 0.0523(16) 0.0442(15) 0.0150(13) 0.0052(11) 0.0168(12)
C28 0.0375(14) 0.075(2) 0.0335(13) 0.0149(13) 0.0089(11) 0.0220(14)
C29 0.0423(14) 0.068(2) 0.0251(11) -0.0002(12) 0.0028(10) 0.0249(14)
C30 0.0319(11) 0.0473(14) 0.0223(9) -0.0035(9) -0.0011(8) 0.0186(10)
C31 0.0437(14) 0.0456(14) 0.0247(10) -0.0127(10) -0.0022(9) 0.0201(12)
C32 0.0385(12) 0.0335(11) 0.0271(10) -0.0070(9) -0.0021(9) 0.0148(10)
N33 0.0345(9) 0.0233(8) 0.0246(8) -0.0023(6) -0.0022(7) 0.0125(7)
C34 0.0303(10) 0.0278(10) 0.0278(10) -0.0006(8) 0.0011(8) 0.0134(8)
O34 0.0488(11) 0.0363(9) 0.0307(8) -0.0052(7) -0.0081(8) 0.0207(8)
C35 0.0306(10) 0.0278(10) 0.0296(10) 0.0015(8) 0.0039(8) 0.0146(8)
N36 0.0330(10) 0.0262(9) 0.0319(9) 0.0003(7) 0.0008(8) 0.0136(8)
C37 0.0313(11) 0.0276(10) 0.0351(11) 0.0006(8) 0.0041(9) 0.0131(9)
C38 0.0376(13) 0.0364(12) 0.0388(13) -0.0045(10) -0.0029(10) 0.0169(10)
C39 0.0354(13) 0.0401(14) 0.0473(15) -0.0098(11) -0.0014(11) 0.0129(11)
C40 0.0397(14) 0.0288(12) 0.0653(19) -0.0075(12) -0.0008(13) 0.0108(11)
C41 0.0438(14) 0.0282(12) 0.0583(17) -0.0011(11) 0.0003(13) 0.0156(11)
C42 0.0310(11) 0.0281(11) 0.0441(13) 0.0031(9) 0.0038(10) 0.0139(9)
C43 0.0413(13) 0.0315(11) 0.0398(13) 0.0055(10) -0.0008(10) 0.0190(10)
C44 0.0391(12) 0.0328(11) 0.0312(11) 0.0028(9) -0.0005(9) 0.0171(10)
C45 0.0435(13) 0.0257(10) 0.0330(11) 0.0054(9) 0.0044(10) 0.0106(10)
C46 0.0469(15) 0.0333(13) 0.0442(15) 0.0004(11) 0.0078(12) 0.0014(11)
C47 0.053(2) 0.070(2) 0.060(2) -0.0049(19) -0.0089(17) 0.0017(18)
C48 0.0378(12) 0.0339(11) 0.0237(10) 0.0022(8) 0.0056(9) 0.0100(10)
C49 0.0452(14) 0.0508(15) 0.0250(11) 0.0023(10) 0.0009(10) 0.0206(12)
C50 0.071(2) 0.107(3) 0.0253(13) -0.0078(16) -0.0041(14) 0.040(2)
C51 0.0389(12) 0.0348(12) 0.0224(9) -0.0053(8) 0.0040(9) 0.0108(10)
C52 0.0539(17) 0.071(2) 0.0247(11) -0.0063(12) -0.0053(11) 0.0250(16)
C53 0.098(3) 0.084(3) 0.0262(13) -0.0043(15) -0.0060(16) 0.044(2)
C54 0.0435(13) 0.0267(10) 0.0289(11) -0.0043(8) -0.0009(9) 0.0116(10)
C55 0.0455(16) 0.0352(14) 0.066(2) -0.0053(14) -0.0047(15) 0.0049(12)
C56 0.068(3) 0.0400(18) 0.094(3) -0.0065(19) -0.005(2) -0.0035(17)
C57 0.0370(12) 0.0257(10) 0.0295(10) 0.0022(8) 0.0029(9) 0.0095(9)
C58 0.0422(14) 0.0289(12) 0.0449(14) 0.0003(10) -0.0062(11) 0.0055(10)
C59 0.0570(19) 0.0329(14) 0.063(2) -0.0075(13) 0.0049(16) 0.0035(13)
C60 0.0343(11) 0.0326(11) 0.0216(9) 0.0038(8) 0.0044(8) 0.0151(9)
C61 0.0429(13) 0.0441(14) 0.0261(10) -0.0009(9) -0.0024(9) 0.0233(11)
C62 0.068(2) 0.077(2) 0.0245(11) 0.0020(13) -0.0034(12) 0.0447(19)
N63 0.0289(9) 0.0303(9) 0.0306(9) -0.0060(7) -0.0050(7) 0.0136(8)
C64 0.0330(13) 0.101(3) 0.0275(12) -0.0022(14) 0.0002(10) 0.0241(16)
C65 0.0299(13) 0.110(3) 0.0414(16) -0.0107(18) -0.0013(11) 0.0248(17)
C66 0.0347(13) 0.0488(16) 0.0611(19) -0.0084(14) -0.0159(13) 0.0192(12)
C67 0.0452(17) 0.074(2) 0.066(2) 0.0276(19) -0.0197(16) 0.0127(16)
C68 0.0368(14) 0.0543(17) 0.0482(16) 0.0196(14) -0.0057(12) 0.0104(13)
N71 0.056(4) 0.072(5) 0.051(3) -0.012(3) -0.007(3) 0.020(4)
C72 0.057(4) 0.074(5) 0.058(4) -0.010(4) -0.001(3) 0.019(4)
C73 0.057(5) 0.137(10) 0.059(5) 0.017(6) 0.005(4) 0.036(6)
C74 0.036(4) 0.121(14) 0.049(5) -0.039(6) 0.004(3) -0.018(5)
C75 0.062(6) 0.083(7) 0.085(8) -0.017(6) 0.020(5) -0.024(6)
C76 0.057(4) 0.071(5) 0.064(5) -0.015(4) 0.004(4) 0.006(4)
N81 0.050(3) 0.060(3) 0.122(8) -0.011(3) -0.019(4) 0.015(2)
C82 0.053(3) 0.061(4) 0.120(7) 0.009(5) -0.015(4) 0.021(3)
C83 0.060(4) 0.065(4) 0.070(4) 0.005(3) 0.008(3) 0.026(3)
C84 0.087(5) 0.047(3) 0.054(3) -0.012(2) 0.007(3) 0.019(3)
C85 0.083(4) 0.069(4) 0.051(3) -0.006(3) -0.007(3) 0.032(4)
C86 0.075(5) 0.070(5) 0.080(4) -0.031(4) -0.031(4) 0.033(5)

loop_
_atom_type_symbol
_atom_type_description
_atom_type_scat_dispersion_real
_atom_type_scat_dispersion_imag
_atom_type_scat_source
C C 0.0033 0.0016 'International Tables Vol C Tables 4.2.6.8 and 6.1.1.4'
H H 0.0000 0.0000 'International Tables Vol C Tables 4.2.6.8 and 6.1.1.4'
N N 0.0061 0.0033 'International Tables Vol C Tables 4.2.6.8 and 6.1.1.4'
O O 0.0106 0.0060 'International Tables Vol C Tables 4.2.6.8 and 6.1.1.4'
Zn Zn 0.2839 1.4301 'International Tables Vol C Tables 4.2.6.8 and 6.1.1.4'

loop_
_geom_angle_atom_site_label_1
_geom_angle_atom_site_label_2
_geom_angle_atom_site_label_3
_geom_angle
N12 Zn N7 87.78(8)
N12 Zn N2 154.23(8)
N7 Zn N2 86.69(7)
N12 Zn N17 87.13(7)
N7 Zn N17 154.95(8)
N2 Zn N17 87.31(7)
N12 Zn N63 104.53(8)
N7 Zn N63 99.71(8)
N2 Zn N63 101.21(8)
N17 Zn N63 105.31(8)
C2 N1 C20 122.43(18)
N1 C2 N2 128.92(19)
N1 C2 C3 121.38(18)
N2 C2 C3 109.68(18)
C2 N2 C5 107.64(17)
C2 N2 Zn 125.07(14)
C5 N2 Zn 127.10(15)
C4 C3 N21 133.7(2)
C4 C3 C2 107.14(18)
N21 C3 C2 119.12(18)
C3 C4 N33 129.16(19)
C3 C4 C5 105.93(18)
N33 C4 C5 124.91(19)
N6 C5 N2 126.90(19)
N6 C5 C4 123.50(19)
N2 C5 C4 109.58(18)
C7 N6 C5 122.63(19)
N6 C7 N7 127.4(2)
N6 C7 C8 122.4(2)
N7 C7 C8 109.99(18)
C10 N7 C7 106.99(18)
C10 N7 Zn 126.19(15)
C7 N7 Zn 126.49(15)
C9 C8 C7 106.16(19)
C9 C8 C45 129.6(2)
C7 C8 C45 124.3(2)
C8 C9 C10 106.54(19)
C8 C9 C48 129.7(2)
C10 C9 C48 123.5(2)
N11 C10 N7 127.0(2)
N11 C10 C9 122.68(19)
N7 C10 C9 110.30(19)
C10 N11 C12 122.88(19)
N11 C12 N12 127.6(2)
N11 C12 C13 122.29(19)
N12 C12 C13 110.12(19)
C12 N12 C15 107.19(18)
C12 N12 Zn 126.00(15)
C15 N12 Zn 126.60(15)
C14 C13 C12 106.38(19)
C14 C13 C51 130.1(2)
C12 C13 C51 123.4(2)
C13 C14 C15 106.38(19)
C13 C14 C54 129.5(2)
C15 C14 C54 124.1(2)
N16 C15 N12 127.40(19)
N16 C15 C14 122.68(19)
N12 C15 C14 109.90(18)
C15 N16 C17 122.82(19)
N16 C17 N17 126.88(19)
N16 C17 C18 122.89(19)
N17 C17 C18 110.23(18)
C20 N17 C17 106.73(18)
C20 N17 Zn 125.94(14)
C17 N17 Zn 126.18(14)
C19 C18 C17 106.18(19)
C19 C18 C57 128.3(2)
C17 C18 C57 125.5(2)
C18 C19 C20 106.45(18)
C18 C19 C60 128.6(2)
C20 C19 C60 124.60(19)
N1 C20 N17 126.38(19)
N1 C20 C19 123.16(19)
N17 C20 C19 110.36(18)
C22 N21 C3 128.2(2)
O22 C22 N21 124.4(2)
O22 C22 C23 122.7(2)
N21 C22 C23 112.8(2)
N24 C23 C32 123.9(2)
N24 C23 C22 116.71(19)
C32 C23 C22 119.4(2)
C23 N24 C25 118.4(2)
N24 C25 C26 118.8(2)
N24 C25 C30 121.5(2)
C26 C25 C30 119.7(2)
C27 C26 C25 120.2(3)
C26 C27 C28 120.5(3)
C29 C28 C27 120.8(3)
C28 C29 C30 120.4(3)
C31 C30 C25 118.0(2)
C31 C30 C29 123.7(2)
C25 C30 C29 118.3(3)
C32 C31 C30 120.1(2)
C31 C32 C23 118.1(2)
C34 N33 C4 125.17(19)
O34 C34 N33 125.3(2)
O34 C34 C35 121.9(2)
N33 C34 C35 112.9(2)
N36 C35 C44 123.9(2)
N36 C35 C34 117.2(2)
C44 C35 C34 119.0(2)
C35 N36 C37 118.3(2)
N36 C37 C38 119.0(2)
N36 C37 C42 121.8(2)
C38 C37 C42 119.2(2)
C39 C38 C37 120.5(3)
C38 C39 C40 120.4(3)
C41 C40 C39 120.4(3)
C40 C41 C42 121.0(3)
C43 C42 C41 123.6(2)
C43 C42 C37 117.9(2)
C41 C42 C37 118.5(3)
C44 C43 C42 119.6(2)
C43 C44 C35 118.5(2)
C8 C45 C46 113.6(2)
C47 C46 C45 113.5(3)
C9 C48 C49 112.2(2)
C50 C49 C48 112.5(3)
C13 C51 C52 112.0(2)
C53 C52 C51 113.2(3)
C14 C54 C55 113.5(2)
C54 C55 C56 112.4(3)
C18 C57 C58 114.5(2)
C59 C58 C57 110.5(3)
C19 C60 C61 110.08(19)
C62 C61 C60 113.1(2)
C68 N63 C64 116.6(2)
C68 N63 Zn 123.34(19)
C64 N63 Zn 119.94(18)
N63 C64 C65 123.4(3)
C66 C65 C64 119.0(3)
C65 C66 C67 118.2(3)
C66 C67 C68 119.4(3)
N63 C68 C67 123.2(3)
C72 N71 C76 120.0
N71 C72 C73 120.0
C74 C73 C72 120.0
C73 C74 C75 120.0
C76 C75 C74 120.0
C75 C76 N71 120.0
C72' N71' C76' 120.0
N71' C72' C73' 120.0
C72' C73' C74' 120.0
C75' C74' C73' 120.0
C76' C75' C74' 120.0
C75' C76' N71' 120.0
C72" N71" C76" 120.0
N71" C72" C73" 120.0
C74" C73" C72" 120.0
C73" C74" C75" 120.0
C76" C75" C74" 120.0
C75" C76" N71" 120.0
C82 N81 C86 120.0
N81 C82 C83 120.0
C84 C83 C82 120.0
C83 C84 C85 120.0
C86 C85 C84 120.0
C85 C86 N81 120.0
C82' N81' C86' 120.0
N81' C82' C83' 120.0
C82' C83' C84' 120.0
C83' C84' C85' 120.0
C86' C85' C84' 120.0
C85' C86' N81' 120.0

loop_
_geom_bond_atom_site_label_1
_geom_bond_atom_site_label_2
_geom_bond_distance
Zn N12 1.9981(18)
Zn N7 2.0023(19)
Zn N2 2.0069(18)
Zn N17 2.0099(19)
Zn N63 2.137(2)
N1 C2 1.336(3)
N1 C20 1.342(3)
C2 N2 1.360(3)
C2 C3 1.455(3)
N2 C5 1.369(3)
C3 C4 1.371(3)
C3 N21 1.391(3)
C4 N33 1.396(3)
C4 C5 1.466(3)
C5 N6 1.336(3)
N6 C7 1.334(3)
C7 N7 1.368(3)
C7 C8 1.474(3)
N7 C10 1.363(3)
C8 C9 1.368(3)
C8 C45 1.493(3)
C9 C10 1.466(3)
C9 C48 1.497(3)
C10 N11 1.339(3)
N11 C12 1.344(3)
C12 N12 1.359(3)
C12 C13 1.469(3)
N12 C15 1.366(3)
C13 C14 1.364(3)
C13 C51 1.493(3)
C14 C15 1.469(3)
C14 C54 1.497(3)
C15 N16 1.338(3)
N16 C17 1.342(3)
C17 N17 1.368(3)
C17 C18 1.469(3)
N17 C20 1.365(3)
C18 C19 1.369(3)
C18 C57 1.494(3)
C19 C20 1.465(3)
C19 C60 1.494(3)
N21 C22 1.357(3)
C22 O22 1.226(3)
C22 C23 1.504(3)
C23 N24 1.320(3)
C23 C32 1.417(3)
N24 C25 1.367(3)
C25 C26 1.411(4)
C25 C30 1.424(3)
C26 C27 1.370(4)
C27 C28 1.404(5)
C28 C29 1.366(5)
C29 C30 1.425(4)
C30 C31 1.406(4)
C31 C32 1.370(4)
N33 C34 1.362(3)
C34 O34 1.222(3)
C34 C35 1.505(3)
C35 N36 1.318(3)
C35 C44 1.417(3)
N36 C37 1.365(3)
C37 C38 1.416(4)
C37 C42 1.427(3)
C38 C39 1.368(4)
C39 C40 1.411(4)
C40 C41 1.364(5)
C41 C42 1.414(4)
C42 C43 1.410(4)
C43 C44 1.369(4)
C45 C46 1.532(4)
C46 C47 1.514(5)
C48 C49 1.540(4)
C49 C50 1.511(4)
C51 C52 1.524(4)
C52 C53 1.517(4)
C54 C55 1.518(4)
C55 C56 1.531(5)
C57 C58 1.527(4)
C58 C59 1.520(4)
C60 C61 1.534(3)
C61 C62 1.519(4)
N63 C68 1.326(3)
N63 C64 1.335(4)
C64 C65 1.383(4)
C65 C66 1.363(5)
C66 C67 1.368(5)
C67 C68 1.381(4)
N71 C72 1.3900
N71 C76 1.3900
C72 C73 1.3900
C73 C74 1.3900
C74 C75 1.3900
C75 C76 1.3900
N71' C72' 1.3900
N71' C76' 1.3900
C72' C73' 1.3900
C73' C74' 1.3900
C74' C75' 1.3900
C75' C76' 1.3900
N71" C72" 1.3900
N71" C76" 1.3900
C72" C73" 1.3900
C73" C74" 1.3900
C74" C75" 1.3900
C75" C76" 1.3900
N81 C82 1.3900
N81 C86 1.3900
C82 C83 1.3900
C83 C84 1.3900
C84 C85 1.3900
C85 C86 1.3900
N81' C82' 1.3900
N81' C86' 1.3900
C82' C83' 1.3900
C83' C84' 1.3900
C84' C85' 1.3900
C85' C86' 1.3900
